data_2206967
loop_
_publ_author_name
'Xie, Chuang'
'Zhou, Li-Na'
'Hou, Bao-Hong'
'Wang, Jing-Kang'
'Chen, Wei'

_publ_section_title
;<i>catena</i>-Poly[[silver(I)-\m-1-phenylsulfanyl-2-(2-pyridylsulfanyl)ethane-\k^2^<i>S</i>^1^:<i>N</i>^2^]
 tetrafluoroborate]
;
_journal_coeditor_code HG6219
_journal_issue 10
_journal_name_full 'Acta Crystallographica Section E'
_journal_page_first m2095
_journal_page_last m2096
_journal_paper_doi 10.1107/S1600536805025146
_journal_volume 61
_journal_year 2005
_chemical_formula_iupac '[Ag (C13 H13 N S2)] B1 F4'
_chemical_formula_moiety 'C13 H13 Ag N S2 +, B1 F4 -'
_chemical_formula_sum 'C13 H13 Ag B F4 N S2'
_chemical_formula_weight 442.04
_chemical_name_systematic
;
catena-Poly[[silver(I)-\m-1-phenylsulfanyl-2-(2-pyridylsulfanyl)ethane-
\k^2^S^1^:N^2^] tetrafluoroborate]
;
_space_group_IT_number 14
_symmetry_cell_setting monoclinic
_symmetry_space_group_name_Hall '-P 2ybc'
_symmetry_space_group_name_H-M 'P 1 21/c 1'
_atom_sites_solution_hydrogens geom
_atom_sites_solution_primary direct
_atom_sites_solution_secondary difmap
_cell_angle_alpha 90.00
_cell_angle_beta 116.227(4)
_cell_angle_gamma 90.00
_cell_formula_units_Z 4
_cell_length_a 11.252(3)
_cell_length_b 13.999(4)
_cell_length_c 11.315(3)
_cell_measurement_reflns_used 1006
_cell_measurement_temperature 293(2)
_cell_measurement_theta_max 25.78
_cell_measurement_theta_min 3.61
_cell_volume 1598.8(8)
_computing_cell_refinement 'SMART '
_computing_data_collection 'SMART (Bruker, 1998)'
_computing_data_reduction 'SAINT (Bruker, 1998)'
_computing_molecular_graphics 'SHELXTL (Bruker, 1998)'
_computing_publication_material SHELXTL
_computing_structure_refinement 'SHELXL97 (Sheldrick, 1997)'
_computing_structure_solution 'SHELXS97 (Sheldrick, 1997)'
_diffrn_ambient_temperature 293(2)
_diffrn_measured_fraction_theta_full 0.997
_diffrn_measured_fraction_theta_max 0.997
_diffrn_measurement_device_type 'Bruker SMART 1000 CCD'
_diffrn_measurement_method '\f and \w'
_diffrn_radiation_monochromator graphite
_diffrn_radiation_source 'fine-focus sealed tube'
_diffrn_radiation_type MoK\a
_diffrn_radiation_wavelength 0.71073
_diffrn_reflns_av_R_equivalents 0.0363
_diffrn_reflns_av_sigmaI/netI 0.0438
_diffrn_reflns_limit_h_max 14
_diffrn_reflns_limit_h_min -10
_diffrn_reflns_limit_k_max 17
_diffrn_reflns_limit_k_min -13
_diffrn_reflns_limit_l_max 9
_diffrn_reflns_limit_l_min -14
_diffrn_reflns_number 9039
_diffrn_reflns_theta_full 26.39
_diffrn_reflns_theta_max 26.39
_diffrn_reflns_theta_min 2.02
_diffrn_standards_decay_% 0
_diffrn_standards_number 0
_exptl_absorpt_coefficient_mu 1.555
_exptl_absorpt_correction_T_max 0.883
_exptl_absorpt_correction_T_min 0.643
_exptl_absorpt_correction_type multi-scan
_exptl_absorpt_process_details '(SADABS; Sheldrick, 1996)'
_exptl_crystal_colour colorless
_exptl_crystal_density_diffrn 1.836
_exptl_crystal_density_method 'not measured'
_exptl_crystal_description block
_exptl_crystal_F_000 872
_exptl_crystal_size_max 0.16
_exptl_crystal_size_mid 0.12
_exptl_crystal_size_min 0.08
_refine_diff_density_max 0.516
_refine_diff_density_min -0.387
_refine_ls_extinction_method none
_refine_ls_goodness_of_fit_ref 0.989
_refine_ls_hydrogen_treatment constr
_refine_ls_matrix_type full
_refine_ls_number_parameters 235
_refine_ls_number_reflns 3260
_refine_ls_number_restraints 20
_refine_ls_restrained_S_all 1.016
_refine_ls_R_factor_all 0.0637
_refine_ls_R_factor_gt 0.0361
_refine_ls_shift/su_max 0.004
_refine_ls_shift/su_mean 0.000
_refine_ls_structure_factor_coef Fsqd
_refine_ls_weighting_details 'calc w = 1/[\s^2^(Fo^2^)+(0.0437P)^2^+0.3971P] where P = (Fo^2^+2Fc^2^)/3'
_refine_ls_weighting_scheme calc
_refine_ls_wR_factor_gt 0.0777
_refine_ls_wR_factor_ref 0.0877
_reflns_number_gt 2324
_reflns_number_total 3260
_reflns_threshold_expression I>2\s(I)
_cod_data_source_file hg6219.cif
_cod_data_source_block I
_cod_original_sg_symbol_H-M P21/c
_cod_database_code 2206967
_cod_database_fobs_code 2206967

loop_
_symmetry_equiv_pos_as_xyz
'x, y, z'
'-x, y+1/2, -z+1/2'
'-x, -y, -z'
'x, -y-1/2, z-1/2'

loop_
_atom_site_label
_atom_site_fract_x
_atom_site_fract_y
_atom_site_fract_z
_atom_site_U_iso_or_equiv
_atom_site_adp_type
_atom_site_calc_flag
_atom_site_refinement_flags
_atom_site_occupancy
_atom_site_disorder_assembly
_atom_site_disorder_group
_atom_site_type_symbol
Ag1 0.45163(3) 0.84908(2) 0.53293(4) 0.05196(14) Uani d . 1 . . Ag
S1 0.64851(9) 0.75144(7) 0.61390(10) 0.0399(2) Uani d . 1 . . S
S2 0.53469(9) 0.54976(7) 0.84635(10) 0.0417(2) Uani d . 1 . . S
N1 0.7171(3) 0.4450(2) 1.0205(3) 0.0387(7) Uani d . 1 . . N
C1 0.7338(4) 0.8664(3) 0.8361(4) 0.0468(10) Uani d . 1 . . C
H1 0.6460 0.8852 0.8067 0.056 Uiso calc R 1 . . H
C2 0.8310(5) 0.9029(3) 0.9523(5) 0.0631(13) Uani d . 1 . . C
H2 0.8090 0.9470 1.0010 0.076 Uiso calc R 1 . . H
C3 0.9602(5) 0.8738(4) 0.9955(5) 0.0705(15) Uani d . 1 . . C
H3 1.0252 0.8978 1.0742 0.085 Uiso calc R 1 . . H
C4 0.9941(5) 0.8106(4) 0.9249(5) 0.0676(14) Uani d . 1 . . C
H4 1.0819 0.7917 0.9552 0.081 Uiso calc R 1 . . H
C5 0.8988(4) 0.7742(3) 0.8080(5) 0.0547(12) Uani d . 1 . . C
H5 0.9224 0.7314 0.7591 0.066 Uiso calc R 1 . . H
C6 0.7680(4) 0.8016(3) 0.7641(4) 0.0378(9) Uani d . 1 . . C
C7 0.6099(4) 0.6395(2) 0.6714(4) 0.0400(9) Uani d . 1 . . C
H7A 0.5524 0.6015 0.5961 0.048 Uiso calc R 1 . . H
H7B 0.6910 0.6038 0.7196 0.048 Uiso calc R 1 . . H
C8 0.5423(4) 0.6561(3) 0.7597(4) 0.0395(9) Uani d . 1 . . C
H8A 0.4530 0.6791 0.7065 0.047 Uiso calc R 1 . . H
H8B 0.5899 0.7054 0.8234 0.047 Uiso calc R 1 . . H
C9 0.7006(3) 0.5297(3) 0.9609(4) 0.0340(8) Uani d . 1 . . C
C10 0.8042(4) 0.5935(3) 0.9924(4) 0.0415(9) Uani d . 1 . . C
H10 0.7903 0.6522 0.9499 0.050 Uiso calc R 1 . . H
C11 0.9274(4) 0.5689(3) 1.0873(4) 0.0477(10) Uani d . 1 . . C
H11 0.9986 0.6104 1.1096 0.057 Uiso calc R 1 . . H
C12 0.9441(4) 0.4824(3) 1.1486(4) 0.0538(12) Uani d . 1 . . C
H12 1.0269 0.4643 1.2134 0.065 Uiso calc R 1 . . H
C13 0.8382(4) 0.4229(3) 1.1139(4) 0.0512(11) Uani d . 1 . . C
H13 0.8503 0.3644 1.1568 0.061 Uiso calc R 1 . . H
B1 0.3003(4) 0.6556(3) 0.3231(5) 0.0583(14) Uani d D 1 . . B
F1 0.3003(14) 0.6990(7) 0.4299(11) 0.094(4) Uani d PDU 0.50 A 1 F
F2 0.2505(17) 0.5690(7) 0.3170(17) 0.092(5) Uani d PD 0.50 A 1 F
F3 0.2307(13) 0.7049(9) 0.2108(11) 0.142(5) Uani d PDU 0.50 A 1 F
F4 0.4300(8) 0.6424(14) 0.3504(15) 0.079(4) Uani d PD 0.50 A 1 F
F1' 0.3067(17) 0.6649(16) 0.4465(11) 0.206(10) Uani d PD 0.50 A 2 F
F2' 0.2330(17) 0.5794(9) 0.2627(19) 0.128(8) Uani d PD 0.50 A 2 F
F3' 0.2272(18) 0.7320(8) 0.2665(15) 0.186(8) Uani d PD 0.50 A 2 F
F4' 0.4205(12) 0.6613(17) 0.325(2) 0.120(7) Uani d PD 0.50 A 2 F

loop_
_atom_site_aniso_label
_atom_site_aniso_U_11
_atom_site_aniso_U_22
_atom_site_aniso_U_33
_atom_site_aniso_U_12
_atom_site_aniso_U_13
_atom_site_aniso_U_23
Ag1 0.04092(19) 0.04044(19) 0.0611(2) 0.01091(14) 0.01030(15) -0.00511(16)
S1 0.0404(5) 0.0400(5) 0.0383(6) 0.0081(4) 0.0165(4) 0.0050(4)
S2 0.0331(5) 0.0371(5) 0.0484(6) -0.0049(4) 0.0123(4) 0.0019(5)
N1 0.0353(17) 0.0369(17) 0.043(2) -0.0024(14) 0.0160(15) 0.0037(15)
C1 0.047(2) 0.039(2) 0.049(3) 0.0034(18) 0.017(2) 0.0021(19)
C2 0.069(3) 0.057(3) 0.057(3) -0.011(2) 0.022(3) -0.013(2)
C3 0.055(3) 0.083(4) 0.054(3) -0.024(3) 0.006(3) -0.002(3)
C4 0.038(2) 0.090(4) 0.065(4) -0.003(2) 0.013(2) 0.010(3)
C5 0.040(2) 0.064(3) 0.059(3) 0.005(2) 0.022(2) 0.010(2)
C6 0.038(2) 0.036(2) 0.038(2) 0.0000(16) 0.0151(17) 0.0089(17)
C7 0.045(2) 0.033(2) 0.038(2) 0.0061(17) 0.0143(17) -0.0003(17)
C8 0.041(2) 0.0324(19) 0.043(2) 0.0039(16) 0.0169(17) 0.0022(17)
C9 0.0348(19) 0.037(2) 0.034(2) -0.0022(15) 0.0188(16) -0.0047(16)
C10 0.042(2) 0.037(2) 0.045(2) -0.0058(17) 0.0192(19) 0.0003(18)
C11 0.038(2) 0.053(3) 0.050(3) -0.0117(19) 0.0173(19) -0.008(2)
C12 0.034(2) 0.058(3) 0.057(3) -0.0011(19) 0.010(2) 0.005(2)
C13 0.046(2) 0.046(2) 0.057(3) 0.0049(19) 0.018(2) 0.013(2)
B1 0.051(3) 0.057(3) 0.061(4) -0.008(3) 0.020(3) -0.009(3)
F1 0.078(6) 0.077(4) 0.128(8) -0.026(4) 0.048(5) -0.075(5)
F2 0.085(9) 0.032(4) 0.162(14) -0.021(4) 0.057(9) -0.012(5)
F3 0.136(7) 0.135(8) 0.098(6) 0.006(6) 0.000(5) 0.038(6)
F4 0.040(5) 0.118(11) 0.071(5) -0.001(5) 0.018(4) -0.029(7)
F1' 0.082(9) 0.43(3) 0.101(10) -0.017(14) 0.039(7) -0.012(13)
F2' 0.045(5) 0.129(12) 0.174(15) -0.022(7) 0.015(8) -0.101(10)
F3' 0.254(15) 0.085(7) 0.24(2) 0.097(9) 0.127(15) 0.022(9)
F4' 0.098(10) 0.111(9) 0.179(17) -0.043(8) 0.085(11) 0.003(9)

loop_
_atom_type_symbol
_atom_type_description
_atom_type_scat_dispersion_real
_atom_type_scat_dispersion_imag
_atom_type_scat_source
C C 0.0033 0.0016 'International Tables Vol C Tables 4.2.6.8 and 6.1.1.4'
H H 0.0000 0.0000 'International Tables Vol C Tables 4.2.6.8 and 6.1.1.4'
B B 0.0013 0.0007 'International Tables Vol C Tables 4.2.6.8 and 6.1.1.4'
N N 0.0061 0.0033 'International Tables Vol C Tables 4.2.6.8 and 6.1.1.4'
F F 0.0171 0.0103 'International Tables Vol C Tables 4.2.6.8 and 6.1.1.4'
S S 0.1246 0.1234 'International Tables Vol C Tables 4.2.6.8 and 6.1.1.4'
Ag Ag -0.8971 1.1015 'International Tables Vol C Tables 4.2.6.8 and 6.1.1.4'

loop_
_geom_angle_atom_site_label_1
_geom_angle_atom_site_label_2
_geom_angle_atom_site_label_3
_geom_angle_site_symmetry_1
_geom_angle_site_symmetry_3
_geom_angle
_geom_angle_publ_flag
N1 Ag1 S1 2_656 . 174.02(9) yes
C6 S1 C7 . . 101.37(18) ?
C6 S1 Ag1 . . 108.55(13) ?
C7 S1 Ag1 . . 107.39(13) ?
C9 S2 C8 . . 103.99(18) ?
C9 N1 C13 . . 118.0(3) ?
C9 N1 Ag1 . 2_646 119.8(2) ?
C13 N1 Ag1 . 2_646 122.2(3) ?
C6 C1 C2 . . 119.6(4) ?
C6 C1 H1 . . 120.2 ?
C2 C1 H1 . . 120.2 ?
C3 C2 C1 . . 119.7(5) ?
C3 C2 H2 . . 120.2 ?
C1 C2 H2 . . 120.2 ?
C4 C3 C2 . . 120.9(5) ?
C4 C3 H3 . . 119.6 ?
C2 C3 H3 . . 119.6 ?
C3 C4 C5 . . 120.3(5) ?
C3 C4 H4 . . 119.9 ?
C5 C4 H4 . . 119.9 ?
C4 C5 C6 . . 119.6(5) ?
C4 C5 H5 . . 120.2 ?
C6 C5 H5 . . 120.2 ?
C1 C6 C5 . . 120.0(4) ?
C1 C6 S1 . . 122.1(3) ?
C5 C6 S1 . . 117.9(3) ?
C8 C7 S1 . . 111.8(3) ?
C8 C7 H7A . . 109.3 ?
S1 C7 H7A . . 109.3 ?
C8 C7 H7B . . 109.3 ?
S1 C7 H7B . . 109.3 ?
H7A C7 H7B . . 107.9 ?
C7 C8 S2 . . 112.9(3) ?
C7 C8 H8A . . 109.0 ?
S2 C8 H8A . . 109.0 ?
C7 C8 H8B . . 109.0 ?
S2 C8 H8B . . 109.0 ?
H8A C8 H8B . . 107.8 ?
N1 C9 C10 . . 122.0(3) ?
N1 C9 S2 . . 112.2(3) ?
C10 C9 S2 . . 125.7(3) ?
C11 C10 C9 . . 119.0(4) ?
C11 C10 H10 . . 120.5 ?
C9 C10 H10 . . 120.5 ?
C12 C11 C10 . . 119.0(4) ?
C12 C11 H11 . . 120.5 ?
C10 C11 H11 . . 120.5 ?
C13 C12 C11 . . 119.3(4) ?
C13 C12 H12 . . 120.4 ?
C11 C12 H12 . . 120.4 ?
N1 C13 C12 . . 122.8(4) ?
N1 C13 H13 . . 118.6 ?
C12 C13 H13 . . 118.6 ?
F2' B1 F2 . . 25.2(14) ?
F2' B1 F3' . . 108.1(12) ?
F2 B1 F3' . . 123.6(12) ?
F2' B1 F4' . . 113.7(14) ?
F2 B1 F4' . . 117.0(14) ?
F3' B1 F4' . . 111.4(14) ?
F2' B1 F3 . . 87.9(11) ?
F2 B1 F3 . . 111.2(10) ?
F3' B1 F3 . . 32.5(8) ?
F4' B1 F3 . . 98.5(12) ?
F2' B1 F1 . . 127.0(12) ?
F2 B1 F1 . . 106.9(10) ?
F3' B1 F1 . . 79.9(8) ?
F4' B1 F1 . . 110.8(12) ?
F3 B1 F1 . . 112.5(9) ?
F2' B1 F4 . . 108.7(12) ?
F2 B1 F4 . . 105.8(12) ?
F3' B1 F4 . . 126.3(13) ?
F4' B1 F4 . . 15.6(18) ?
F3 B1 F4 . . 113.6(11) ?
F1 B1 F4 . . 106.4(9) ?
F2' B1 F1' . . 111.4(13) ?
F2 B1 F1' . . 88.3(12) ?
F3' B1 F1' . . 99.1(12) ?
F4' B1 F1' . . 112.1(13) ?
F3 B1 F1' . . 131.1(12) ?
F1 B1 F1' . . 21.4(12) ?
F4 B1 F1' . . 102.3(10) ?

loop_
_geom_bond_atom_site_label_1
_geom_bond_atom_site_label_2
_geom_bond_site_symmetry_2
_geom_bond_distance
_geom_bond_publ_flag
Ag1 N1 2_656 2.181(3) yes
Ag1 S1 . 2.4127(11) yes
S1 C6 . 1.780(4) ?
S1 C7 . 1.821(4) ?
S2 C9 . 1.763(4) ?
S2 C8 . 1.805(4) ?
N1 C9 . 1.336(5) ?
N1 C13 . 1.340(5) ?
N1 Ag1 2_646 2.181(3) ?
C1 C6 . 1.382(6) ?
C1 C2 . 1.384(6) ?
C1 H1 . 0.9300 ?
C2 C3 . 1.375(7) ?
C2 H2 . 0.9300 ?
C3 C4 . 1.355(8) ?
C3 H3 . 0.9300 ?
C4 C5 . 1.380(7) ?
C4 H4 . 0.9300 ?
C5 C6 . 1.384(5) ?
C5 H5 . 0.9300 ?
C7 C8 . 1.517(5) ?
C7 H7A . 0.9700 ?
C7 H7B . 0.9700 ?
C8 H8A . 0.9700 ?
C8 H8B . 0.9700 ?
C9 C10 . 1.384(5) ?
C10 C11 . 1.370(5) ?
C10 H10 . 0.9300 ?
C11 C12 . 1.367(6) ?
C11 H11 . 0.9300 ?
C12 C13 . 1.362(6) ?
C12 H12 . 0.9300 ?
C13 H13 . 0.9300 ?
B1 F2' . 1.312(9) ?
B1 F2 . 1.325(8) ?
B1 F3' . 1.329(8) ?
B1 F4' . 1.343(9) ?
B1 F3 . 1.351(8) ?
B1 F1 . 1.353(8) ?
B1 F4 . 1.364(8) ?
B1 F1' . 1.372(9) ?

loop_
_geom_torsion_atom_site_label_1
_geom_torsion_atom_site_label_2
_geom_torsion_atom_site_label_3
_geom_torsion_atom_site_label_4
_geom_torsion_site_symmetry_1
_geom_torsion
N1 Ag1 S1 C6 2_656 -10.2(9)
N1 Ag1 S1 C7 2_656 98.7(8)
C6 C1 C2 C3 . -0.6(7)
C1 C2 C3 C4 . 0.9(8)
C2 C3 C4 C5 . -0.2(9)
C3 C4 C5 C6 . -0.8(8)
C2 C1 C6 C5 . -0.3(6)
C2 C1 C6 S1 . 179.9(3)
C4 C5 C6 C1 . 1.0(6)
C4 C5 C6 S1 . -179.2(4)
C7 S1 C6 C1 . -95.3(3)
Ag1 S1 C6 C1 . 17.6(4)
C7 S1 C6 C5 . 85.0(3)
Ag1 S1 C6 C5 . -162.1(3)
C6 S1 C7 C8 . 65.6(3)
Ag1 S1 C7 C8 . -48.2(3)
S1 C7 C8 S2 . -167.5(2)
C9 S2 C8 C7 . 69.7(3)
C13 N1 C9 C10 . 0.5(6)
Ag1 N1 C9 C10 2_646 179.2(3)
C13 N1 C9 S2 . -177.3(3)
Ag1 N1 C9 S2 2_646 1.4(4)
C8 S2 C9 N1 . -170.2(3)
C8 S2 C9 C10 . 12.1(4)
N1 C9 C10 C11 . 0.2(6)
S2 C9 C10 C11 . 177.7(3)
C9 C10 C11 C12 . -0.5(6)
C10 C11 C12 C13 . 0.1(7)
C9 N1 C13 C12 . -0.9(6)
Ag1 N1 C13 C12 2_646 -179.6(3)
C11 C12 C13 N1 . 0.6(7)
